data_4065171
loop_
_publ_author_name
'Coe, Benjamin J.'
'Fielden, John'
'Foxon, Simon P.'
'Asselberghs, Inge'
'Clays, Koen'
'Van Cleuvenbergen, Stijn'
'Brunschwig, Bruce S.'

_publ_section_title
;
 Ferrocenyl Diquat Derivatives: Nonlinear Optical Activity, Multiple Redox
 States, and Unusual Reactivity
;
_journal_issue 21
_journal_name_full Organometallics
_journal_page_first 5731
_journal_paper_doi 10.1021/om200604f
_journal_volume 30
_journal_year 2011
_chemical_formula_moiety 'C37 H34 Fe2 N2, 2(F6 P)'
_chemical_formula_sum 'C37 H34 F12 Fe2 N2 P2'
_chemical_formula_weight 908.30
_space_group_IT_number 41
_symmetry_cell_setting monoclinic
_symmetry_space_group_name_Hall 'A 2 -2ab'
_symmetry_space_group_name_H-M 'A b a 2'
_atom_sites_solution_hydrogens geom
_atom_sites_solution_primary direct
_atom_sites_solution_secondary difmap
_audit_creation_method SHELXL-97
_cell_angle_alpha 90.00
_cell_angle_beta 90.00
_cell_angle_gamma 90.00
_cell_formula_units_Z 4
_cell_length_a 17.1942(12)
_cell_length_b 20.923(2)
_cell_length_c 9.6941(8)
_cell_measurement_reflns_used 1090
_cell_measurement_temperature 100(2)
_cell_measurement_theta_max 23.8182
_cell_measurement_theta_min 3.0594
_cell_volume 3487.5(5)
_computing_cell_refinement
;
CrysAlis RED, Oxford Diffraction Ltd.,
Version 1.171.33.31 (release 08-01-2009 CrysAlis171 .NET)
(compiled Jan  8 2009,16:24:04)
;
_computing_data_collection
;
CrysAlis CCD, Oxford Diffraction Ltd.,
Version 1.171.33.31 (release 08-01-2009 CrysAlis171 .NET)
(compiled Jan  8 2009,16:24:04)
;
_computing_data_reduction
;
CrysAlis RED, Oxford Diffraction Ltd.,
Version 1.171.33.31 (release 08-01-2009 CrysAlis171 .NET)
(compiled Jan  8 2009,16:24:04)
;
_computing_molecular_graphics 'SHELXTL (Bruker, 2001)'
_computing_publication_material 'SHELXL-97 (Sheldrick, 1997)'
_computing_structure_refinement 'SHELXL-97 (Sheldrick, 1997)'
_computing_structure_solution 'SHELXS-97 (Sheldrick, 1990)'
_diffrn_ambient_temperature 100(2)
_diffrn_detector_area_resol_mean 8.3367
_diffrn_measured_fraction_theta_full 0.994
_diffrn_measured_fraction_theta_max 0.994
_diffrn_measurement_device_type 'Oxford Diffraction Xcalibur 2'
_diffrn_measurement_method '\w scans'
_diffrn_radiation_monochromator graphite
_diffrn_radiation_source 'Enhance Mo X-ray Source'
_diffrn_radiation_type MoK\a
_diffrn_radiation_wavelength 0.71073
_diffrn_reflns_av_R_equivalents 0.1240
_diffrn_reflns_av_sigmaI/netI 0.1270
_diffrn_reflns_limit_h_max 14
_diffrn_reflns_limit_h_min -14
_diffrn_reflns_limit_k_max 12
_diffrn_reflns_limit_k_min -18
_diffrn_reflns_limit_l_max 8
_diffrn_reflns_limit_l_min -8
_diffrn_reflns_number 3033
_diffrn_reflns_theta_full 18.00
_diffrn_reflns_theta_max 18.00
_diffrn_reflns_theta_min 3.07
_exptl_absorpt_coefficient_mu 1.021
_exptl_absorpt_correction_T_max 1.00000
_exptl_absorpt_correction_T_min 0.41253
_exptl_absorpt_correction_type multi-scan
_exptl_absorpt_process_details
; 
CrysAlis RED, Oxford Diffraction Ltd.,
Version 1.171.33.31 (release 08-01-2009 CrysAlis171 .NET)
(compiled Jan  8 2009,16:24:04)
Empirical absorption correction using spherical harmonics,
 implemented in SCALE3 ABSPACK scaling algorithm.
;
_exptl_crystal_colour 'dark green'
_exptl_crystal_density_diffrn 1.730
_exptl_crystal_density_method 'not measured'
_exptl_crystal_description lath
_exptl_crystal_F_000 1740
_exptl_crystal_size_max 0.15
_exptl_crystal_size_mid 0.08
_exptl_crystal_size_min 0.02
_refine_diff_density_max 0.392
_refine_diff_density_min -0.309
_refine_diff_density_rms 0.083
_refine_ls_abs_structure_details 'Flack H D (1983), Acta Cryst. A39, 876-881'
_refine_ls_abs_structure_Flack -0.02(8)
_refine_ls_extinction_method none
_refine_ls_goodness_of_fit_ref 0.911
_refine_ls_hydrogen_treatment constr
_refine_ls_matrix_type full
_refine_ls_number_parameters 151
_refine_ls_number_reflns 1168
_refine_ls_number_restraints 1
_refine_ls_restrained_S_all 0.910
_refine_ls_R_factor_all 0.0828
_refine_ls_R_factor_gt 0.0542
_refine_ls_shift/su_max 0.000
_refine_ls_shift/su_mean 0.000
_refine_ls_structure_factor_coef Fsqd
_refine_ls_weighting_details 'calc w=1/[\s^2^(Fo^2^)+(0.0562P)^2^+0.0000P] where P=(Fo^2^+2Fc^2^)/3'
_refine_ls_weighting_scheme calc
_refine_ls_wR_factor_gt 0.1149
_refine_ls_wR_factor_ref 0.1216
_reflns_number_gt 772
_reflns_number_total 1168
_reflns_threshold_expression >2sigma(I)
_cod_data_source_file om200604f_si_002.cif
_cod_data_source_block '[6][PF6]2'
_cod_original_sg_symbol_H-M Aba2
_cod_database_code 4065171

loop_
_symmetry_equiv_pos_as_xyz
'x, y, z'
'-x, -y, z'
'-x+1/2, y, z+1/2'
'x+1/2, -y, z+1/2'
'x, y+1/2, z+1/2'
'-x, -y+1/2, z+1/2'
'-x+1/2, y+1/2, z+1'
'x+1/2, -y+1/2, z+1'

loop_
_atom_site_label
_atom_site_type_symbol
_atom_site_fract_x
_atom_site_fract_y
_atom_site_fract_z
_atom_site_U_iso_or_equiv
_atom_site_adp_type
_atom_site_occupancy
_atom_site_symmetry_multiplicity
_atom_site_calc_flag
_atom_site_refinement_flags
C1 C 0.5000 0.0000 -0.1342(18) 0.022(6) Uiso 1 2 d S
H1A H 0.4693 0.0286 -0.1946 0.026 Uiso 0.50 1 calc PR
H1B H 0.5307 -0.0286 -0.1946 0.026 Uiso 0.50 1 calc PR
C2 C 0.4446(7) -0.0401(7) -0.0516(14) 0.019(4) Uiso 1 1 d .
H2A H 0.4017 -0.0547 -0.1118 0.023 Uiso 1 1 calc R
H2B H 0.4722 -0.0783 -0.0165 0.023 Uiso 1 1 calc R
C3 C 0.4598(6) 0.0118(6) 0.1761(13) 0.012(4) Uiso 1 1 d .
C4 C 0.4326(8) 0.0439(6) 0.2880(14) 0.012(4) Uiso 1 1 d .
H4 H 0.4670 0.0522 0.3626 0.015 Uiso 1 1 calc R
C5 C 0.3542(8) 0.0656(7) 0.2971(16) 0.029(5) Uiso 1 1 d .
C6 C 0.3066(7) 0.0470(6) 0.1865(14) 0.019(4) Uiso 1 1 d .
H6 H 0.2530 0.0579 0.1874 0.023 Uiso 1 1 calc R
C7 C 0.3369(7) 0.0126(7) 0.0750(18) 0.030(4) Uiso 1 1 d .
H7 H 0.3026 0.0004 0.0029 0.036 Uiso 1 1 calc R
C8 C 0.3251(8) 0.1019(7) 0.4068(14) 0.016(4) Uiso 1 1 d .
H8 H 0.2725 0.1157 0.4018 0.020 Uiso 1 1 calc R
C9 C 0.3668(8) 0.1187(6) 0.5199(13) 0.019(4) Uiso 1 1 d .
H9 H 0.4182 0.1019 0.5230 0.022 Uiso 1 1 calc R
C10 C 0.3456(7) 0.1575(6) 0.6348(14) 0.017(4) Uiso 1 1 d .
C11 C 0.2782(7) 0.1970(6) 0.6515(16) 0.012(4) Uiso 1 1 d .
H11 H 0.2361 0.2015 0.5810 0.015 Uiso 1 1 calc R
C12 C 0.2796(8) 0.2294(7) 0.7751(14) 0.022(4) Uiso 1 1 d .
H12 H 0.2398 0.2597 0.8122 0.026 Uiso 1 1 calc R
C13 C 0.3483(8) 0.2092(7) 0.8383(16) 0.026(5) Uiso 1 1 d .
H13 H 0.3670 0.2258 0.9292 0.032 Uiso 1 1 calc R
C14 C 0.3885(8) 0.1653(7) 0.7607(15) 0.023(4) Uiso 1 1 d .
H14 H 0.4389 0.1443 0.7852 0.027 Uiso 1 1 calc R
C15 C 0.4227(9) 0.2866(8) 0.4760(17) 0.038(5) Uiso 1 1 d .
H15 H 0.4255 0.2655 0.3837 0.045 Uiso 1 1 calc R
C16 C 0.3632(8) 0.3260(7) 0.5266(15) 0.032(5) Uiso 1 1 d .
H16 H 0.3148 0.3373 0.4750 0.038 Uiso 1 1 calc R
C17 C 0.3814(10) 0.3471(6) 0.659(2) 0.040(4) Uiso 1 1 d .
H17 H 0.3498 0.3768 0.7176 0.048 Uiso 1 1 calc R
C18 C 0.4528(8) 0.3185(7) 0.6954(15) 0.030(5) Uiso 1 1 d .
H18 H 0.4813 0.3247 0.7843 0.036 Uiso 1 1 calc R
C19 C 0.4779(8) 0.2828(7) 0.5849(17) 0.037(5) Uiso 1 1 d .
H19 H 0.5272 0.2574 0.5821 0.044 Uiso 1 1 calc R
F1 F 0.0687(5) 0.3795(4) 0.6925(8) 0.049(3) Uani 1 1 d .
F2 F 0.0724(5) 0.3999(6) 0.4667(9) 0.096(5) Uani 1 1 d .
F3 F 0.1151(7) 0.4740(5) 0.6156(12) 0.110(5) Uani 1 1 d .
F4 F 0.1978(5) 0.4240(5) 0.4755(9) 0.056(3) Uani 1 1 d .
F5 F 0.1961(5) 0.4032(6) 0.7036(10) 0.086(4) Uani 1 1 d .
F6 F 0.1549(5) 0.3311(5) 0.5535(11) 0.070(3) Uani 1 1 d .
Fe1 Fe 0.37420(15) 0.25014(11) 0.6560(3) 0.0248(7) Uani 1 1 d .
N1 N 0.4124(5) -0.0040(5) 0.0649(13) 0.018(3) Uiso 1 1 d .
P1 P 0.1341(2) 0.4019(3) 0.5850(4) 0.0321(13) Uani 1 1 d .

loop_
_atom_site_aniso_label
_atom_site_aniso_U_11
_atom_site_aniso_U_22
_atom_site_aniso_U_33
_atom_site_aniso_U_23
_atom_site_aniso_U_13
_atom_site_aniso_U_12
F1 0.045(6) 0.052(7) 0.049(8) 0.000(5) 0.009(6) -0.025(5)
F2 0.046(7) 0.219(15) 0.022(8) 0.011(8) -0.018(6) 0.020(8)
F3 0.160(10) 0.046(8) 0.122(13) 0.004(8) 0.086(10) 0.028(8)
F4 0.060(7) 0.073(9) 0.036(7) -0.018(6) 0.015(6) -0.014(6)
F5 0.051(7) 0.169(12) 0.039(8) -0.004(7) -0.012(6) -0.017(7)
F6 0.077(7) 0.044(7) 0.088(8) -0.018(7) 0.037(6) 0.007(6)
Fe1 0.0237(10) 0.0307(14) 0.0200(10) 0.0009(14) 0.0030(12) -0.0008(13)
P1 0.027(3) 0.052(5) 0.018(3) -0.003(3) 0.000(4) 0.002(3)

loop_
_atom_type_symbol
_atom_type_description
_atom_type_scat_dispersion_real
_atom_type_scat_dispersion_imag
_atom_type_scat_source
C C 0.0033 0.0016 'International Tables Vol C Tables 4.2.6.8 and 6.1.1.4'
H H 0.0000 0.0000 'International Tables Vol C Tables 4.2.6.8 and 6.1.1.4'
F F 0.0171 0.0103 'International Tables Vol C Tables 4.2.6.8 and 6.1.1.4'
Fe Fe 0.3463 0.8444 'International Tables Vol C Tables 4.2.6.8 and 6.1.1.4'
N N 0.0061 0.0033 'International Tables Vol C Tables 4.2.6.8 and 6.1.1.4'
P P 0.1023 0.0942 'International Tables Vol C Tables 4.2.6.8 and 6.1.1.4'

loop_
_geom_angle_atom_site_label_1
_geom_angle_atom_site_label_2
_geom_angle_atom_site_label_3
_geom_angle
_geom_angle_site_symmetry_1
_geom_angle_site_symmetry_3
C2 C1 C2 115.5(16) . 2_655
C2 C1 H1A 108.4 . .
C2 C1 H1A 108.4 2_655 .
C2 C1 H1B 108.4 . .
C2 C1 H1B 108.4 2_655 .
H1A C1 H1B 107.5 . .
N1 C2 C1 111.3(11) . .
N1 C2 H2A 109.4 . .
C1 C2 H2A 109.4 . .
N1 C2 H2B 109.4 . .
C1 C2 H2B 109.4 . .
H2A C2 H2B 108.0 . .
C4 C3 N1 122.3(10) . .
C4 C3 C3 119.4(9) . 2_655
N1 C3 C3 118.1(9) . 2_655
C3 C4 C5 122.2(12) . .
C3 C4 H4 118.9 . .
C5 C4 H4 118.9 . .
C8 C5 C6 121.5(13) . .
C8 C5 C4 123.9(13) . .
C6 C5 C4 114.5(14) . .
C7 C6 C5 121.1(13) . .
C7 C6 H6 119.5 . .
C5 C6 H6 119.5 . .
N1 C7 C6 123.2(14) . .
N1 C7 H7 118.4 . .
C6 C7 H7 118.4 . .
C9 C8 C5 124.4(14) . .
C9 C8 H8 117.8 . .
C5 C8 H8 117.8 . .
C8 C9 C10 130.1(13) . .
C8 C9 H9 115.0 . .
C10 C9 H9 115.0 . .
C9 C10 C14 126.8(11) . .
C9 C10 C11 128.6(12) . .
C14 C10 C11 104.7(13) . .
C9 C10 Fe1 124.5(10) . .
C14 C10 Fe1 71.2(8) . .
C11 C10 Fe1 68.2(7) . .
C12 C11 C10 111.6(13) . .
C12 C11 Fe1 72.1(8) . .
C10 C11 Fe1 69.7(7) . .
C12 C11 H11 124.2 . .
C10 C11 H11 124.2 . .
Fe1 C11 H11 124.2 . .
C11 C12 C13 104.4(13) . .
C11 C12 Fe1 68.1(8) . .
C13 C12 Fe1 68.8(8) . .
C11 C12 H12 127.8 . .
C13 C12 H12 127.8 . .
Fe1 C12 H12 127.8 . .
C14 C13 C12 112.8(14) . .
C14 C13 Fe1 72.1(9) . .
C12 C13 Fe1 70.9(8) . .
C14 C13 H13 123.6 . .
C12 C13 H13 123.6 . .
Fe1 C13 H13 123.6 . .
C13 C14 C10 106.5(12) . .
C13 C14 Fe1 68.5(9) . .
C10 C14 Fe1 67.5(8) . .
C13 C14 H14 126.7 . .
C10 C14 H14 126.7 . .
Fe1 C14 H14 126.7 . .
C16 C15 C19 105.1(15) . .
C16 C15 Fe1 68.2(9) . .
C19 C15 Fe1 67.9(9) . .
C16 C15 H15 127.5 . .
C19 C15 H15 127.5 . .
Fe1 C15 H15 127.5 . .
C17 C16 C15 110.2(15) . .
C17 C16 Fe1 70.0(9) . .
C15 C16 Fe1 71.9(9) . .
C17 C16 H16 124.9 . .
C15 C16 H16 124.9 . .
Fe1 C16 H16 124.9 . .
C16 C17 C18 106.8(15) . .
C16 C17 Fe1 69.9(9) . .
C18 C17 Fe1 68.5(8) . .
C16 C17 H17 126.6 . .
C18 C17 H17 126.6 . .
Fe1 C17 H17 126.6 . .
C19 C18 C17 108.1(15) . .
C19 C18 Fe1 71.0(9) . .
C17 C18 Fe1 70.6(8) . .
C19 C18 H18 125.9 . .
C17 C18 H18 125.9 . .
Fe1 C18 H18 125.9 . .
C18 C19 C15 109.8(14) . .
C18 C19 Fe1 69.1(9) . .
C15 C19 Fe1 71.7(9) . .
C18 C19 H19 125.1 . .
C15 C19 H19 125.1 . .
Fe1 C19 H19 125.1 . .
C11 Fe1 C18 164.1(6) . .
C11 Fe1 C10 42.0(4) . .
C18 Fe1 C10 150.7(5) . .
C11 Fe1 C13 66.3(6) . .
C18 Fe1 C13 106.6(6) . .
C10 Fe1 C13 68.0(6) . .
C11 Fe1 C19 155.4(6) . .
C18 Fe1 C19 39.9(5) . .
C10 Fe1 C19 120.3(6) . .
C13 Fe1 C19 129.4(7) . .
C11 Fe1 C16 110.2(6) . .
C18 Fe1 C16 67.8(6) . .
C10 Fe1 C16 131.9(6) . .
C13 Fe1 C16 148.6(6) . .
C19 Fe1 C16 67.0(6) . .
C11 Fe1 C17 127.4(6) . .
C18 Fe1 C17 40.9(5) . .
C10 Fe1 C17 168.2(7) . .
C13 Fe1 C17 115.1(7) . .
C19 Fe1 C17 67.4(6) . .
C16 Fe1 C17 40.2(7) . .
C11 Fe1 C12 39.9(5) . .
C18 Fe1 C12 125.5(6) . .
C10 Fe1 C12 70.0(6) . .
C13 Fe1 C12 40.3(5) . .
C19 Fe1 C12 164.5(6) . .
C16 Fe1 C12 116.2(6) . .
C17 Fe1 C12 104.6(7) . .
C11 Fe1 C14 68.2(5) . .
C18 Fe1 C14 116.2(6) . .
C10 Fe1 C14 41.2(5) . .
C13 Fe1 C14 39.4(5) . .
C19 Fe1 C14 110.7(6) . .
C16 Fe1 C14 171.3(7) . .
C17 Fe1 C14 147.7(7) . .
C12 Fe1 C14 68.4(6) . .
C11 Fe1 C15 121.3(7) . .
C18 Fe1 C15 68.1(6) . .
C10 Fe1 C15 111.5(6) . .
C13 Fe1 C15 168.9(6) . .
C19 Fe1 C15 40.4(6) . .
C16 Fe1 C15 39.9(5) . .
C17 Fe1 C15 67.8(7) . .
C12 Fe1 C15 150.8(5) . .
C14 Fe1 C15 133.0(6) . .
C7 N1 C3 116.5(12) . .
C7 N1 C2 123.6(13) . .
C3 N1 C2 119.8(9) . .
F6 P1 F2 89.3(7) . .
F6 P1 F5 90.3(7) . .
F2 P1 F5 179.6(8) . .
F6 P1 F3 178.6(6) . .
F2 P1 F3 91.2(7) . .
F5 P1 F3 89.2(8) . .
F6 P1 F4 89.3(5) . .
F2 P1 F4 89.2(5) . .
F5 P1 F4 90.9(5) . .
F3 P1 F4 89.5(6) . .
F6 P1 F1 90.7(5) . .
F2 P1 F1 89.6(5) . .
F5 P1 F1 90.3(5) . .
F3 P1 F1 90.6(5) . .
F4 P1 F1 178.8(6) . .

loop_
_geom_bond_atom_site_label_1
_geom_bond_atom_site_label_2
_geom_bond_distance
_geom_bond_site_symmetry_2
C1 C2 1.500(15) .
C1 C2 1.500(15) 2_655
C1 H1A 0.9900 .
C1 H1B 0.9900 .
C2 N1 1.467(16) .
C2 H2A 0.9900 .
C2 H2B 0.9900 .
C3 C4 1.359(15) .
C3 N1 1.391(14) .
C3 C3 1.47(2) 2_655
C4 C5 1.426(18) .
C4 H4 0.9500 .
C5 C8 1.399(17) .
C5 C6 1.403(19) .
C6 C7 1.399(18) .
C6 H6 0.9500 .
C7 N1 1.347(14) .
C7 H7 0.9500 .
C8 C9 1.357(16) .
C8 H8 0.9500 .
C9 C10 1.426(16) .
C9 H9 0.9500 .
C10 C14 1.434(18) .
C10 C11 1.434(15) .
C10 Fe1 2.011(13) .
C11 C12 1.376(18) .
C11 Fe1 1.991(12) .
C11 H11 1.0000 .
C12 C13 1.396(18) .
C12 Fe1 2.042(14) .
C12 H12 1.0000 .
C13 C14 1.374(18) .
C13 Fe1 2.015(15) .
C13 H13 1.0000 .
C14 Fe1 2.060(15) .
C14 H14 1.0000 .
C15 C16 1.402(18) .
C15 C19 1.421(19) .
C15 Fe1 2.079(16) .
C15 H15 1.0000 .
C16 C17 1.40(2) .
C16 Fe1 2.031(15) .
C16 H16 1.0000 .
C17 C18 1.409(18) .
C17 Fe1 2.032(14) .
C17 H17 1.0000 .
C18 C19 1.376(18) .
C18 Fe1 2.005(14) .
C18 H18 1.0000 .
C19 Fe1 2.029(14) .
C19 H19 1.0000 .
F1 P1 1.603(9) .
F2 P1 1.562(10) .
F3 P1 1.572(11) .
F4 P1 1.594(9) .
F5 P1 1.567(10) .
F6 P1 1.554(10) .

loop_
_geom_torsion_atom_site_label_1
_geom_torsion_atom_site_label_2
_geom_torsion_atom_site_label_3
_geom_torsion_atom_site_label_4
_geom_torsion
_geom_torsion_site_symmetry_1
C2 C1 C2 N1 43.0(8) 2_655
N1 C3 C4 C5 -2(2) .
C3 C3 C4 C5 -177.1(14) 2_655
C3 C4 C5 C8 -176.2(13) .
C3 C4 C5 C6 5(2) .
C8 C5 C6 C7 177.8(12) .
C4 C5 C6 C7 -3(2) .
C5 C6 C7 N1 -1(2) .
C6 C5 C8 C9 176.5(13) .
C4 C5 C8 C9 -3(2) .
C5 C8 C9 C10 176.8(14) .
C8 C9 C10 C14 169.7(13) .
C8 C9 C10 C11 -10(2) .
C8 C9 C10 Fe1 -98.8(16) .
C9 C10 C11 C12 -177.6(13) .
C14 C10 C11 C12 2.4(15) .
Fe1 C10 C11 C12 -60.1(10) .
C9 C10 C11 Fe1 -117.5(14) .
C14 C10 C11 Fe1 62.4(9) .
C10 C11 C12 C13 -0.9(15) .
Fe1 C11 C12 C13 -59.6(9) .
C10 C11 C12 Fe1 58.7(9) .
C11 C12 C13 C14 -1.0(16) .
Fe1 C12 C13 C14 -60.1(11) .
C11 C12 C13 Fe1 59.1(9) .
C12 C13 C14 C10 2.5(17) .
Fe1 C13 C14 C10 -57.0(10) .
C12 C13 C14 Fe1 59.5(11) .
C9 C10 C14 C13 177.1(13) .
C11 C10 C14 C13 -2.8(15) .
Fe1 C10 C14 C13 57.6(10) .
C9 C10 C14 Fe1 119.5(14) .
C11 C10 C14 Fe1 -60.4(8) .
C19 C15 C16 C17 1.6(17) .
Fe1 C15 C16 C17 59.7(10) .
C19 C15 C16 Fe1 -58.2(11) .
C15 C16 C17 C18 -2.1(16) .
Fe1 C16 C17 C18 58.8(9) .
C15 C16 C17 Fe1 -60.9(11) .
C16 C17 C18 C19 1.9(16) .
Fe1 C17 C18 C19 61.5(11) .
C16 C17 C18 Fe1 -59.6(9) .
C17 C18 C19 C15 -0.9(18) .
Fe1 C18 C19 C15 60.3(11) .
C17 C18 C19 Fe1 -61.2(10) .
C16 C15 C19 C18 -0.4(18) .
Fe1 C15 C19 C18 -58.8(11) .
C16 C15 C19 Fe1 58.4(10) .
C12 C11 Fe1 C18 -27(3) .
C10 C11 Fe1 C18 -149(2) .
C12 C11 Fe1 C10 122.1(12) .
C12 C11 Fe1 C13 39.2(8) .
C10 C11 Fe1 C13 -82.9(9) .
C12 C11 Fe1 C19 174.3(15) .
C10 C11 Fe1 C19 52.2(19) .
C12 C11 Fe1 C16 -107.0(9) .
C10 C11 Fe1 C16 130.9(8) .
C12 C11 Fe1 C17 -65.1(13) .
C10 C11 Fe1 C17 172.8(11) .
C10 C11 Fe1 C12 -122.1(12) .
C12 C11 Fe1 C14 82.1(9) .
C10 C11 Fe1 C14 -40.0(9) .
C12 C11 Fe1 C15 -149.9(9) .
C10 C11 Fe1 C15 88.0(9) .
C19 C18 Fe1 C11 -166(2) .
C17 C18 Fe1 C11 -48(3) .
C19 C18 Fe1 C10 58.2(16) .
C17 C18 Fe1 C10 176.2(14) .
C19 C18 Fe1 C13 132.7(9) .
C17 C18 Fe1 C13 -109.4(11) .
C17 C18 Fe1 C19 118.0(14) .
C19 C18 Fe1 C16 -80.2(9) .
C17 C18 Fe1 C16 37.8(10) .
C19 C18 Fe1 C17 -118.0(14) .
C19 C18 Fe1 C12 172.7(10) .
C17 C18 Fe1 C12 -69.4(12) .
C19 C18 Fe1 C14 91.4(10) .
C17 C18 Fe1 C14 -150.6(11) .
C19 C18 Fe1 C15 -37.0(9) .
C17 C18 Fe1 C15 80.9(11) .
C9 C10 Fe1 C11 122.7(14) .
C14 C10 Fe1 C11 -115.1(12) .
C9 C10 Fe1 C18 -74.0(17) .
C14 C10 Fe1 C18 48.2(16) .
C11 C10 Fe1 C18 163.3(12) .
C9 C10 Fe1 C13 -158.8(12) .
C14 C10 Fe1 C13 -36.5(8) .
C11 C10 Fe1 C13 78.5(9) .
C9 C10 Fe1 C19 -34.9(13) .
C14 C10 Fe1 C19 87.3(9) .
C11 C10 Fe1 C19 -157.6(10) .
C9 C10 Fe1 C16 50.3(14) .
C14 C10 Fe1 C16 172.5(9) .
C11 C10 Fe1 C16 -72.4(11) .
C9 C10 Fe1 C17 94(4) .
C14 C10 Fe1 C17 -144(4) .
C11 C10 Fe1 C17 -29(4) .
C9 C10 Fe1 C12 158.0(12) .
C14 C10 Fe1 C12 -79.8(9) .
C11 C10 Fe1 C12 35.3(8) .
C9 C10 Fe1 C14 -122.2(13) .
C11 C10 Fe1 C14 115.1(12) .
C9 C10 Fe1 C15 9.3(12) .
C14 C10 Fe1 C15 131.5(9) .
C11 C10 Fe1 C15 -113.4(9) .
C14 C13 Fe1 C11 84.0(9) .
C12 C13 Fe1 C11 -38.9(8) .
C14 C13 Fe1 C18 -111.3(9) .
C12 C13 Fe1 C18 125.9(9) .
C14 C13 Fe1 C10 38.2(7) .
C12 C13 Fe1 C10 -84.6(9) .
C14 C13 Fe1 C19 -73.6(11) .
C12 C13 Fe1 C19 163.5(10) .
C14 C13 Fe1 C16 174.2(12) .
C12 C13 Fe1 C16 51.4(16) .
C14 C13 Fe1 C17 -154.2(9) .
C12 C13 Fe1 C17 82.9(10) .
C14 C13 Fe1 C12 122.8(13) .
C12 C13 Fe1 C14 -122.8(13) .
C14 C13 Fe1 C15 -51(4) .
C12 C13 Fe1 C15 -174(3) .
C18 C19 Fe1 C11 171.0(13) .
C15 C19 Fe1 C11 50(2) .
C15 C19 Fe1 C18 -120.5(13) .
C18 C19 Fe1 C10 -151.2(9) .
C15 C19 Fe1 C10 88.2(11) .
C18 C19 Fe1 C13 -65.9(11) .
C15 C19 Fe1 C13 173.6(10) .
C18 C19 Fe1 C16 82.5(10) .
C15 C19 Fe1 C16 -38.1(9) .
C18 C19 Fe1 C17 38.7(9) .
C15 C19 Fe1 C17 -81.8(11) .
C18 C19 Fe1 C12 -23(3) .
C15 C19 Fe1 C12 -143(2) .
C18 C19 Fe1 C14 -106.5(9) .
C15 C19 Fe1 C14 133.0(10) .
C18 C19 Fe1 C15 120.5(13) .
C17 C16 Fe1 C11 124.6(10) .
C15 C16 Fe1 C11 -115.0(10) .
C17 C16 Fe1 C18 -38.4(9) .
C15 C16 Fe1 C18 81.9(10) .
C17 C16 Fe1 C10 167.4(10) .
C15 C16 Fe1 C10 -72.2(12) .
C17 C16 Fe1 C13 47.2(17) .
C15 C16 Fe1 C13 167.6(12) .
C17 C16 Fe1 C19 -81.8(10) .
C15 C16 Fe1 C19 38.6(9) .
C15 C16 Fe1 C17 120.3(14) .
C17 C16 Fe1 C12 81.5(11) .
C15 C16 Fe1 C12 -158.1(9) .
C17 C16 Fe1 C14 -158(4) .
C15 C16 Fe1 C14 -37(5) .
C17 C16 Fe1 C15 -120.3(14) .
C16 C17 Fe1 C11 -76.6(13) .
C18 C17 Fe1 C11 165.0(9) .
C16 C17 Fe1 C18 118.4(14) .
C16 C17 Fe1 C10 -52(4) .
C18 C17 Fe1 C10 -171(3) .
C16 C17 Fe1 C13 -155.0(9) .
C18 C17 Fe1 C13 86.6(11) .
C16 C17 Fe1 C19 80.6(10) .
C18 C17 Fe1 C19 -37.8(9) .
C18 C17 Fe1 C16 -118.4(14) .
C16 C17 Fe1 C12 -113.5(10) .
C18 C17 Fe1 C12 128.1(10) .
C16 C17 Fe1 C14 173.9(11) .
C18 C17 Fe1 C14 55.5(17) .
C16 C17 Fe1 C15 36.7(9) .
C18 C17 Fe1 C15 -81.7(10) .
C13 C12 Fe1 C11 116.3(13) .
C11 C12 Fe1 C18 171.2(8) .
C13 C12 Fe1 C18 -72.5(11) .
C11 C12 Fe1 C10 -37.1(8) .
C13 C12 Fe1 C10 79.2(10) .
C11 C12 Fe1 C13 -116.3(13) .
C11 C12 Fe1 C19 -171(2) .
C13 C12 Fe1 C19 -55(3) .
C11 C12 Fe1 C16 90.7(10) .
C13 C12 Fe1 C16 -153.0(9) .
C11 C12 Fe1 C17 131.9(10) .
C13 C12 Fe1 C17 -111.8(10) .
C11 C12 Fe1 C14 -81.3(9) .
C13 C12 Fe1 C14 35.0(9) .
C11 C12 Fe1 C15 61.4(16) .
C13 C12 Fe1 C15 177.7(13) .
C13 C14 Fe1 C11 -78.8(9) .
C10 C14 Fe1 C11 40.8(8) .
C13 C14 Fe1 C18 84.4(10) .
C10 C14 Fe1 C18 -156.0(8) .
C13 C14 Fe1 C10 -119.6(11) .
C10 C14 Fe1 C13 119.6(11) .
C13 C14 Fe1 C19 127.6(9) .
C10 C14 Fe1 C19 -112.8(8) .
C13 C14 Fe1 C16 -160(4) .
C10 C14 Fe1 C16 -40(4) .
C13 C14 Fe1 C17 47.5(16) .
C10 C14 Fe1 C17 167.0(12) .
C13 C14 Fe1 C12 -35.7(9) .
C10 C14 Fe1 C12 83.8(8) .
C13 C14 Fe1 C15 168.1(10) .
C10 C14 Fe1 C15 -72.3(10) .
C16 C15 Fe1 C11 84.4(10) .
C19 C15 Fe1 C11 -157.9(9) .
C16 C15 Fe1 C18 -81.2(10) .
C19 C15 Fe1 C18 36.5(9) .
C16 C15 Fe1 C10 130.4(9) .
C19 C15 Fe1 C10 -111.9(10) .
C16 C15 Fe1 C13 -144(3) .
C19 C15 Fe1 C13 -27(4) .
C16 C15 Fe1 C19 -117.7(13) .
C19 C15 Fe1 C16 117.7(13) .
C16 C15 Fe1 C17 -37.0(10) .
C19 C15 Fe1 C17 80.8(10) .
C16 C15 Fe1 C12 43.2(16) .
C19 C15 Fe1 C12 160.9(12) .
C16 C15 Fe1 C14 172.8(10) .
C19 C15 Fe1 C14 -69.5(12) .
C6 C7 N1 C3 3(2) .
C6 C7 N1 C2 179.9(13) .
C4 C3 N1 C7 -2(2) .
C3 C3 N1 C7 173.1(13) 2_655
C4 C3 N1 C2 -178.5(12) .
C3 C3 N1 C2 -4(2) 2_655
C1 C2 N1 C7 113.2(14) .
C1 C2 N1 C3 -70.3(16) .
